data_2202891
loop_
_publ_author_name
'Li, Xiao-Fang'
'Feng, Ya-Qing'
'Hu, Xiao-Fen'
'Xu, Mian'

_publ_section_title
;1'-Benzyl-3-(2,6-dichlorophenyl)-1''-methyl-4,4''-diphenyloxazole-5(4<i>H</i>)-spiro-3'-piperidine-5'-spiro-3''-pyrrolidine-2''-spiro-3'''-1<i>H</i>-indole-2'''(3'''<i>H</i>),4'-dione
 benzene hemisolvate
;
_journal_issue 9
_journal_name_full 'Acta Crystallographica Section E'
_journal_page_first o1280
_journal_page_last o1282
_journal_paper_doi 10.1107/S1600536803015423
_journal_volume 59
_journal_year 2003
_chemical_formula_iupac 'C43 H36 Cl2 N4 O3, 0.5C6 H6'
_chemical_formula_moiety 'C43 H36 Cl2 N4 O3, 0.5C6 H6'
_chemical_formula_sum 'C46 H39 Cl2 N4 O3'
_chemical_formula_weight 766.71
_chemical_name_systematic
;
3-(2,6-dichlorophenyl)-spiro[5.3']1'-benzyl-4-piperidone-
spiro[5'.3'']1-N-methyl-4-phenyl-pyrrolidine-spiro[2''.3''']oxindole-
4-phenyl-isoxazoline
;
_space_group_IT_number 14
_symmetry_cell_setting monoclinic
_symmetry_space_group_name_Hall '-P 2ybc'
_symmetry_space_group_name_H-M 'P 1 21/c 1'
_cell_angle_alpha 90.00
_cell_angle_beta 115.937(5)
_cell_angle_gamma 90.00
_cell_formula_units_Z 4
_cell_length_a 19.005(7)
_cell_length_b 12.611(4)
_cell_length_c 17.986(6)
_cell_measurement_reflns_used 1017
_cell_measurement_temperature 293(2)
_cell_measurement_theta_max 22.61
_cell_measurement_theta_min 2.38
_cell_volume 3877(2)
_computing_cell_refinement SMART
_computing_data_collection 'SMART (Bruker,1997)'
_computing_data_reduction 'SAINT (Bruker,1997)'
_computing_molecular_graphics 'SHELXTL (Bruker,1997)'
_computing_publication_material SHELXTL
_computing_structure_refinement 'SHELXL97 (Sheldrick,1997)'
_computing_structure_solution 'SHELXS97 (Sheldrick,1997)'
_diffrn_ambient_temperature 293(2)
_diffrn_measured_fraction_theta_full 0.992
_diffrn_measured_fraction_theta_max 0.992
_diffrn_measurement_device_type 'Bruker CCD area-detector'
_diffrn_measurement_method '\f and \w'
_diffrn_radiation_monochromator graphite
_diffrn_radiation_source 'fine-focus sealed tube'
_diffrn_radiation_type MoK\a
_diffrn_radiation_wavelength 0.71073
_diffrn_reflns_av_R_equivalents 0.0546
_diffrn_reflns_av_sigmaI/netI 0.0825
_diffrn_reflns_limit_h_max 20
_diffrn_reflns_limit_h_min -22
_diffrn_reflns_limit_k_max 14
_diffrn_reflns_limit_k_min -8
_diffrn_reflns_limit_l_max 21
_diffrn_reflns_limit_l_min -16
_diffrn_reflns_number 15867
_diffrn_reflns_theta_full 25.00
_diffrn_reflns_theta_max 25.00
_diffrn_reflns_theta_min 1.19
_diffrn_standards_decay_% 0
_diffrn_standards_number 0
_exptl_absorpt_coefficient_mu 0.215
_exptl_absorpt_correction_T_max 0.958
_exptl_absorpt_correction_T_min 0.945
_exptl_absorpt_correction_type multi-scan
_exptl_absorpt_process_details '(SADABS; Sheldrick, 1996)'
_exptl_crystal_colour colourless
_exptl_crystal_density_diffrn 1.314
_exptl_crystal_density_method 'not measured'
_exptl_crystal_description plate
_exptl_crystal_F_000 1604
_exptl_crystal_size_max 0.38
_exptl_crystal_size_mid 0.22
_exptl_crystal_size_min 0.20
_refine_diff_density_max 0.188
_refine_diff_density_min -0.270
_refine_ls_extinction_method none
_refine_ls_goodness_of_fit_ref 1.019
_refine_ls_hydrogen_treatment constr
_refine_ls_matrix_type full
_refine_ls_number_parameters 497
_refine_ls_number_reflns 6770
_refine_ls_number_restraints 0
_refine_ls_restrained_S_all 1.019
_refine_ls_R_factor_all 0.1188
_refine_ls_R_factor_gt 0.0471
_refine_ls_shift/su_max 0.001
_refine_ls_shift/su_mean <0.001
_refine_ls_structure_factor_coef Fsqd
_refine_ls_weighting_details 'calc w = 1/[\s^2^(Fo^2^)+(0.084P)^2^] where P = (Fo^2^+2Fc^2^)/3'
_refine_ls_weighting_scheme calc
_refine_ls_wR_factor_ref 0.1284
_reflns_number_gt 3692
_reflns_number_total 6770
_reflns_threshold_expression I>2\s(I)
_cod_data_source_file su6032.cif
_cod_data_source_block I
_cod_depositor_comments
;
The following automatic conversions were performed:
'_symmetry_cell_setting' value 'Monoclinic' changed to 'monoclinic'
according to '/home/saulius/struct/CIF-dictionaries/cif_core.dic'
dictionary named 'cif_core.dic' version 2.4.1 from 2010-06-29.

Automatic conversion script
Id: cif_fix_enum 1527 2010-12-29 10:47:43Z saulius 

The following automatic conversions were performed:

'_symmetry_cell_setting' value 'Monoclinic' changed to 'monoclinic'
according to /home/saulius/struct/CIF-dictionaries/cif_core.dic
dictionary named 'cif_core.dic' version 2.4.1 from 2010-06-29.

Automatic conversion script
Id: cif_fix_values 1715 2011-07-08 13:25:40Z adriana 
;
_cod_original_sg_symbol_H-M 'P 21/c'
_cod_database_code 2202891
_cod_database_fobs_code 2202891

loop_
_symmetry_equiv_pos_as_xyz
'x, y, z'
'-x, y+1/2, -z+1/2'
'-x, -y, -z'
'x, -y-1/2, z-1/2'

loop_
_atom_site_label
_atom_site_fract_x
_atom_site_fract_y
_atom_site_fract_z
_atom_site_U_iso_or_equiv
_atom_site_adp_type
_atom_site_calc_flag
_atom_site_refinement_flags
_atom_site_occupancy
_atom_site_disorder_assembly
_atom_site_disorder_group
_atom_site_type_symbol
Cl1 0.47238(5) 0.54992(8) 0.72067(6) 0.0729(3) Uani d . 1 . . Cl
Cl2 0.18291(5) 0.39801(6) 0.65293(6) 0.0547(3) Uani d . 1 . . Cl
N1 0.27442(15) 0.8979(2) 0.32184(15) 0.0434(7) Uani d . 1 . . N
H1 0.2493 0.9066 0.2692 0.052 Uiso calc R 1 . . H
N2 0.37791(15) 1.00461(19) 0.51041(16) 0.0429(7) Uani d . 1 . . N
N3 0.17091(12) 0.80949(16) 0.41109(13) 0.0296(6) Uani d . 1 . . N
N4 0.24324(13) 0.61690(17) 0.64265(13) 0.0318(6) Uani d . 1 . . N
O1 0.21792(13) 1.03250(16) 0.36281(13) 0.0500(6) Uani d . 1 . . O
O2 0.36875(11) 0.77894(14) 0.63040(12) 0.0392(5) Uani d . 1 . . O
O3 0.21158(11) 0.69358(14) 0.57922(11) 0.0334(5) Uani d . 1 . . O
C1 0.26226(18) 0.9576(2) 0.37851(19) 0.0372(8) Uani d . 1 . . C
C2 0.33232(18) 0.8214(2) 0.3591(2) 0.0387(8) Uani d . 1 . . C
C3 0.3609(2) 0.7505(3) 0.3213(2) 0.0567(10) Uani d . 1 . . C
H3 0.3400 0.7463 0.2640 0.068 Uiso calc R 1 . . H
C4 0.4214(2) 0.6858(3) 0.3708(3) 0.0621(10) Uani d . 1 . . C
H4 0.4409 0.6361 0.3464 0.075 Uiso calc R 1 . . H
C5 0.4538(2) 0.6930(3) 0.4558(2) 0.0543(9) Uani d . 1 . . C
H5 0.4951 0.6488 0.4880 0.065 Uiso calc R 1 . . H
C6 0.42488(18) 0.7664(2) 0.4937(2) 0.0425(8) Uani d . 1 . . C
H6 0.4473 0.7727 0.5510 0.051 Uiso calc R 1 . . H
C7 0.36259(16) 0.8292(2) 0.44467(18) 0.0321(7) Uani d . 1 . . C
C8 0.32184(17) 0.9197(2) 0.46607(17) 0.0319(7) Uani d . 1 . . C
C9 0.3413(2) 1.0701(2) 0.5499(2) 0.0490(9) Uani d . 1 . . C
H9A 0.2998 1.1131 0.5096 0.059 Uiso calc R 1 . . H
H9B 0.3793 1.1160 0.5913 0.059 Uiso calc R 1 . . H
C10 0.30916(17) 0.9891(2) 0.58902(17) 0.0348(7) Uani d . 1 . . C
H10 0.3538 0.9620 0.6381 0.042 Uiso calc R 1 . . H
C11 0.28085(15) 0.8961(2) 0.52446(16) 0.0292(7) Uani d . 1 . . C
C12 0.19205(16) 0.8872(2) 0.47711(16) 0.0298(7) Uani d . 1 . . C
H12A 0.1703 0.8662 0.5147 0.036 Uiso calc R 1 . . H
H12B 0.1702 0.9557 0.4539 0.036 Uiso calc R 1 . . H
C13 0.19978(17) 0.7023(2) 0.43903(17) 0.0350(7) Uani d . 1 . . C
H13A 0.2253 0.6762 0.4062 0.042 Uiso calc R 1 . . H
H13B 0.1552 0.6566 0.4281 0.042 Uiso calc R 1 . . H
C14 0.25643(15) 0.6924(2) 0.52942(16) 0.0275(7) Uani d . 1 . . C
C15 0.30967(16) 0.7892(2) 0.56673(17) 0.0274(7) Uani d . 1 . . C
C16 0.30354(16) 0.5878(2) 0.55477(16) 0.0284(7) Uani d . 1 . . C
H16 0.3588 0.6031 0.5706 0.034 Uiso calc R 1 . . H
C17 0.29353(16) 0.5604(2) 0.63111(16) 0.0280(7) Uani d . 1 . . C
C18 0.4076(2) 1.0640(3) 0.4602(2) 0.0645(11) Uani d . 1 . . C
H18A 0.3653 1.1017 0.4175 0.097 Uiso calc R 1 . . H
H18B 0.4304 1.0158 0.4356 0.097 Uiso calc R 1 . . H
H18C 0.4466 1.1136 0.4946 0.097 Uiso calc R 1 . . H
C19 0.25062(18) 1.0296(2) 0.61794(19) 0.0399(8) Uani d . 1 . . C
C20 0.1904(2) 1.0987(2) 0.5725(2) 0.0548(9) Uani d . 1 . . C
H20 0.1858 1.1237 0.5219 0.066 Uiso calc R 1 . . H
C21 0.1372(2) 1.1310(3) 0.6009(3) 0.0746(13) Uani d . 1 . . C
H21 0.0972 1.1774 0.5695 0.090 Uiso calc R 1 . . H
C22 0.1432(3) 1.0952(4) 0.6748(4) 0.0864(15) Uani d . 1 . . C
H22 0.1068 1.1167 0.6934 0.104 Uiso calc R 1 . . H
C23 0.2017(3) 1.0283(3) 0.7215(3) 0.0782(13) Uani d . 1 . . C
H23 0.2058 1.0045 0.7722 0.094 Uiso calc R 1 . . H
C24 0.2556(2) 0.9955(3) 0.6934(2) 0.0562(10) Uani d . 1 . . C
H24 0.2958 0.9499 0.7258 0.067 Uiso calc R 1 . . H
C25 0.08685(17) 0.8133(2) 0.35701(18) 0.0453(8) Uani d . 1 . . C
H25A 0.0723 0.8863 0.3403 0.054 Uiso calc R 1 . . H
H25B 0.0591 0.7911 0.3885 0.054 Uiso calc R 1 . . H
C26 0.06000(18) 0.7457(2) 0.28053(19) 0.0405(8) Uani d . 1 . . C
C27 0.1040(2) 0.7338(3) 0.2377(2) 0.0552(9) Uani d . 1 . . C
H27 0.1528 0.7662 0.2571 0.066 Uiso calc R 1 . . H
C28 0.0769(3) 0.6744(3) 0.1660(2) 0.0698(11) Uani d . 1 . . C
H28 0.1073 0.6674 0.1375 0.084 Uiso calc R 1 . . H
C29 0.0057(3) 0.6259(3) 0.1370(2) 0.0755(13) Uani d . 1 . . C
H29 -0.0123 0.5853 0.0890 0.091 Uiso calc R 1 . . H
C30 -0.0389(2) 0.6370(3) 0.1781(3) 0.0734(12) Uani d . 1 . . C
H30 -0.0877 0.6046 0.1579 0.088 Uiso calc R 1 . . H
C31 -0.01225(19) 0.6966(3) 0.2500(2) 0.0567(10) Uani d . 1 . . C
H31 -0.0432 0.7035 0.2780 0.068 Uiso calc R 1 . . H
C32 0.27833(17) 0.4946(2) 0.49544(17) 0.0316(7) Uani d . 1 . . C
C33 0.3304(2) 0.4494(3) 0.47003(19) 0.0497(9) Uani d . 1 . . C
H33 0.3792 0.4803 0.4850 0.060 Uiso calc R 1 . . H
C34 0.3103(3) 0.3584(3) 0.4225(2) 0.0685(11) Uani d . 1 . . C
H34 0.3462 0.3282 0.4065 0.082 Uiso calc R 1 . . H
C35 0.2391(3) 0.3124(3) 0.3986(2) 0.0631(11) Uani d . 1 . . C
H35 0.2263 0.2512 0.3665 0.076 Uiso calc R 1 . . H
C36 0.1862(2) 0.3569(3) 0.4223(2) 0.0560(10) Uani d . 1 . . C
H36 0.1370 0.3266 0.4055 0.067 Uiso calc R 1 . . H
C37 0.20608(19) 0.4469(2) 0.47113(18) 0.0428(8) Uani d . 1 . . C
H37 0.1703 0.4757 0.4879 0.051 Uiso calc R 1 . . H
C38 0.32903(16) 0.4665(2) 0.68391(17) 0.0308(7) Uani d . 1 . . C
C39 0.40999(17) 0.4503(2) 0.72235(18) 0.0422(8) Uani d . 1 . . C
C40 0.4434(2) 0.3588(3) 0.7644(2) 0.0574(10) Uani d . 1 . . C
H40 0.4975 0.3507 0.7894 0.069 Uiso calc R 1 . . H
C41 0.3961(2) 0.2796(3) 0.7691(2) 0.0600(10) Uani d . 1 . . C
H41 0.4182 0.2165 0.7959 0.072 Uiso calc R 1 . . H
C42 0.3161(2) 0.2929(2) 0.73429(19) 0.0492(9) Uani d . 1 . . C
H42 0.2844 0.2393 0.7385 0.059 Uiso calc R 1 . . H
C43 0.28323(17) 0.3853(2) 0.69342(18) 0.0377(8) Uani d . 1 . . C
C44 0.0106(3) 0.5626(6) 0.5659(4) 0.0985(15) Uani d . 1 . . C
H44 0.0179 0.6055 0.6107 0.118 Uiso calc R 1 . . H
C45 0.0215(3) 0.6018(4) 0.5019(5) 0.0971(17) Uani d . 1 . . C
H45 0.0364 0.6722 0.5029 0.117 Uiso calc R 1 . . H
C46 0.0110(3) 0.5397(6) 0.4360(4) 0.0976(16) Uani d . 1 . . C
H46 0.0187 0.5677 0.3922 0.117 Uiso calc R 1 . . H

loop_
_atom_site_aniso_label
_atom_site_aniso_U_11
_atom_site_aniso_U_22
_atom_site_aniso_U_33
_atom_site_aniso_U_12
_atom_site_aniso_U_13
_atom_site_aniso_U_23
Cl1 0.0335(5) 0.0824(7) 0.0804(7) -0.0091(5) 0.0043(5) 0.0301(6)
Cl2 0.0391(5) 0.0493(5) 0.0719(6) -0.0058(4) 0.0208(4) 0.0117(5)
N1 0.0479(17) 0.0498(16) 0.0318(15) 0.0014(14) 0.0169(13) 0.0078(14)
N2 0.0421(16) 0.0338(14) 0.0541(18) -0.0133(12) 0.0222(14) -0.0064(13)
N3 0.0273(14) 0.0254(13) 0.0274(14) 0.0016(10) 0.0039(11) 0.0000(11)
N4 0.0342(15) 0.0293(13) 0.0304(14) 0.0001(11) 0.0127(12) 0.0032(12)
O1 0.0533(15) 0.0415(13) 0.0545(15) 0.0125(12) 0.0228(12) 0.0164(11)
O2 0.0366(13) 0.0329(11) 0.0334(13) -0.0048(9) 0.0019(10) 0.0026(9)
O3 0.0338(12) 0.0325(11) 0.0368(12) 0.0063(9) 0.0181(10) 0.0074(10)
C1 0.039(2) 0.0331(18) 0.041(2) -0.0036(15) 0.0195(16) 0.0077(16)
C2 0.045(2) 0.0368(18) 0.041(2) -0.0055(15) 0.0247(17) -0.0007(16)
C3 0.074(3) 0.055(2) 0.053(2) 0.001(2) 0.039(2) -0.005(2)
C4 0.076(3) 0.053(2) 0.077(3) 0.004(2) 0.053(2) -0.009(2)
C5 0.045(2) 0.048(2) 0.077(3) 0.0125(17) 0.033(2) 0.009(2)
C6 0.037(2) 0.0432(19) 0.049(2) -0.0020(15) 0.0201(17) 0.0018(17)
C7 0.0309(17) 0.0298(16) 0.0372(19) -0.0049(13) 0.0165(15) 0.0018(14)
C8 0.0327(17) 0.0286(16) 0.0335(18) -0.0027(13) 0.0137(14) 0.0011(14)
C9 0.050(2) 0.0332(18) 0.058(2) -0.0105(15) 0.0176(18) -0.0086(16)
C10 0.0369(18) 0.0270(16) 0.0312(18) 0.0003(13) 0.0063(15) -0.0032(14)
C11 0.0285(17) 0.0276(15) 0.0267(16) -0.0004(13) 0.0078(13) -0.0023(13)
C12 0.0317(17) 0.0265(15) 0.0300(17) 0.0034(12) 0.0123(14) 0.0009(14)
C13 0.0360(18) 0.0286(16) 0.0328(18) -0.0020(13) 0.0082(14) -0.0016(14)
C14 0.0285(16) 0.0272(15) 0.0282(17) 0.0001(12) 0.0138(14) 0.0000(13)
C15 0.0243(16) 0.0330(16) 0.0245(17) -0.0013(13) 0.0101(14) -0.0032(13)
C16 0.0253(16) 0.0273(15) 0.0321(17) -0.0005(12) 0.0121(13) 0.0004(14)
C17 0.0251(16) 0.0284(16) 0.0272(17) -0.0040(13) 0.0084(13) -0.0047(13)
C18 0.059(3) 0.053(2) 0.093(3) -0.0204(19) 0.044(2) 0.000(2)
C19 0.047(2) 0.0294(17) 0.035(2) -0.0028(15) 0.0105(16) -0.0100(15)
C20 0.057(2) 0.042(2) 0.056(2) 0.0074(18) 0.0152(19) -0.0119(18)
C21 0.054(3) 0.059(3) 0.094(4) 0.009(2) 0.017(3) -0.033(3)
C22 0.080(4) 0.077(3) 0.122(5) -0.013(3) 0.062(3) -0.045(3)
C23 0.110(4) 0.068(3) 0.083(3) -0.020(3) 0.066(3) -0.020(3)
C24 0.076(3) 0.042(2) 0.052(3) -0.0006(18) 0.029(2) -0.0071(18)
C25 0.0334(19) 0.0423(19) 0.044(2) 0.0065(15) 0.0024(16) -0.0003(16)
C26 0.036(2) 0.0308(17) 0.0355(19) 0.0004(14) -0.0021(16) 0.0012(15)
C27 0.050(2) 0.060(2) 0.043(2) -0.0094(18) 0.0075(19) -0.0028(19)
C28 0.075(3) 0.076(3) 0.044(2) 0.007(2) 0.013(2) -0.003(2)
C29 0.069(3) 0.059(3) 0.058(3) 0.005(2) -0.009(2) -0.019(2)
C30 0.044(2) 0.052(2) 0.084(3) -0.0096(19) -0.008(2) -0.015(2)
C31 0.037(2) 0.046(2) 0.065(2) -0.0023(17) 0.0026(18) -0.0054(19)
C32 0.0392(19) 0.0236(15) 0.0297(18) 0.0067(13) 0.0130(15) 0.0052(13)
C33 0.049(2) 0.046(2) 0.053(2) 0.0037(17) 0.0219(18) -0.0083(18)
C34 0.082(3) 0.056(2) 0.069(3) 0.017(2) 0.033(2) -0.019(2)
C35 0.085(3) 0.036(2) 0.054(2) 0.000(2) 0.016(2) -0.0161(18)
C36 0.067(3) 0.039(2) 0.052(2) -0.0141(18) 0.017(2) -0.0063(18)
C37 0.050(2) 0.0351(18) 0.043(2) -0.0075(16) 0.0203(17) -0.0074(16)
C38 0.0337(18) 0.0305(16) 0.0265(17) 0.0003(13) 0.0117(14) 0.0031(13)
C39 0.0315(19) 0.051(2) 0.039(2) 0.0040(15) 0.0108(15) 0.0102(17)
C40 0.042(2) 0.069(3) 0.055(2) 0.0199(19) 0.0157(18) 0.025(2)
C41 0.068(3) 0.047(2) 0.061(3) 0.022(2) 0.025(2) 0.0211(19)
C42 0.059(2) 0.0357(19) 0.049(2) 0.0006(17) 0.0207(18) 0.0082(16)
C43 0.0371(19) 0.0359(18) 0.0381(19) 0.0056(14) 0.0147(15) 0.0040(15)
C44 0.063(3) 0.112(5) 0.117(5) -0.012(3) 0.036(3) -0.022(4)
C45 0.058(3) 0.071(3) 0.158(5) -0.011(2) 0.043(4) 0.013(4)
C46 0.064(3) 0.126(5) 0.103(5) -0.001(3) 0.038(3) 0.031(4)

loop_
_atom_type_symbol
_atom_type_description
_atom_type_scat_dispersion_real
_atom_type_scat_dispersion_imag
_atom_type_scat_source
C C 0.0033 0.0016 'International Tables Vol C Tables 4.2.6.8 and 6.1.1.4'
H H 0.0000 0.0000 'International Tables Vol C Tables 4.2.6.8 and 6.1.1.4'
N N 0.0061 0.0033 'International Tables Vol C Tables 4.2.6.8 and 6.1.1.4'
O O 0.0106 0.0060 'International Tables Vol C Tables 4.2.6.8 and 6.1.1.4'
Cl Cl 0.1484 0.1585 'International Tables Vol C Tables 4.2.6.8 and 6.1.1.4'

loop_
_geom_angle_atom_site_label_1
_geom_angle_atom_site_label_2
_geom_angle_atom_site_label_3
_geom_angle_site_symmetry_1
_geom_angle
_geom_angle_publ_flag
C1 N1 C2 . 112.2(3) ?
C1 N1 H1 . 123.9 ?
C2 N1 H1 . 123.9 ?
C9 N2 C18 . 114.0(2) ?
C9 N2 C8 . 106.9(2) ?
C18 N2 C8 . 114.9(2) ?
C12 N3 C13 . 114.5(2) ?
C12 N3 C25 . 110.6(2) ?
C13 N3 C25 . 113.3(2) ?
C17 N4 O3 . 109.5(2) ?
N4 O3 C14 . 109.06(18) ?
O1 C1 N1 . 125.6(3) ?
O1 C1 C8 . 126.7(3) ?
N1 C1 C8 . 107.4(3) ?
C3 C2 C7 . 122.2(3) ?
C3 C2 N1 . 127.8(3) ?
C7 C2 N1 . 109.9(3) ?
C2 C3 C4 . 117.9(3) ?
C2 C3 H3 . 121.1 ?
C4 C3 H3 . 121.1 ?
C3 C4 C5 . 121.4(3) ?
C3 C4 H4 . 119.3 ?
C5 C4 H4 . 119.3 ?
C4 C5 C6 . 120.3(3) ?
C4 C5 H5 . 119.9 ?
C6 C5 H5 . 119.9 ?
C7 C6 C5 . 118.7(3) ?
C7 C6 H6 . 120.7 ?
C5 C6 H6 . 120.7 ?
C6 C7 C2 . 119.5(3) ?
C6 C7 C8 . 131.3(3) ?
C2 C7 C8 . 108.8(3) ?
N2 C8 C7 . 110.8(2) yes
N2 C8 C1 . 110.9(2) yes
C7 C8 C1 . 101.5(2) yes
N2 C8 C11 . 103.1(2) yes
C7 C8 C11 . 118.7(2) yes
C1 C8 C11 . 112.1(2) yes
N2 C9 C10 . 102.8(2) ?
N2 C9 H9A . 111.2 ?
C10 C9 H9A . 111.2 ?
N2 C9 H9B . 111.2 ?
C10 C9 H9B . 111.2 ?
H9A C9 H9B . 109.1 ?
C19 C10 C9 . 116.2(2) ?
C19 C10 C11 . 116.2(2) ?
C9 C10 C11 . 103.7(2) ?
C19 C10 H10 . 106.7 ?
C9 C10 H10 . 106.7 ?
C11 C10 H10 . 106.7 ?
C12 C11 C15 . 106.3(2) yes
C12 C11 C10 . 113.9(2) yes
C15 C11 C10 . 111.0(2) yes
C12 C11 C8 . 112.8(2) yes
C15 C11 C8 . 108.8(2) yes
C10 C11 C8 . 104.0(2) yes
N3 C12 C11 . 110.4(2) ?
N3 C12 H12A . 109.6 ?
C11 C12 H12A . 109.6 ?
N3 C12 H12B . 109.6 ?
C11 C12 H12B . 109.6 ?
H12A C12 H12B . 108.1 ?
N3 C13 C14 . 115.4(2) ?
N3 C13 H13A . 108.4 ?
C14 C13 H13A . 108.4 ?
N3 C13 H13B . 108.4 ?
C14 C13 H13B . 108.4 ?
H13A C13 H13B . 107.5 ?
O3 C14 C13 . 108.8(2) yes
O3 C14 C15 . 99.82(19) yes
C13 C14 C15 . 115.2(2) yes
O3 C14 C16 . 104.0(2) yes
C13 C14 C16 . 115.8(2) yes
C15 C14 C16 . 111.3(2) yes
O2 C15 C11 . 123.2(2) ?
O2 C15 C14 . 119.2(2) ?
C11 C15 C14 . 117.3(2) ?
C17 C16 C32 . 109.7(2) ?
C17 C16 C14 . 100.2(2) ?
C32 C16 C14 . 119.3(2) ?
C17 C16 H16 . 109.0 ?
C32 C16 H16 . 109.0 ?
C14 C16 H16 . 109.0 ?
N4 C17 C38 . 120.2(2) ?
N4 C17 C16 . 114.9(2) ?
C38 C17 C16 . 124.3(2) ?
N2 C18 H18A . 109.5 ?
N2 C18 H18B . 109.5 ?
H18A C18 H18B . 109.5 ?
N2 C18 H18C . 109.5 ?
H18A C18 H18C . 109.5 ?
H18B C18 H18C . 109.5 ?
C20 C19 C24 . 117.2(3) ?
C20 C19 C10 . 123.6(3) ?
C24 C19 C10 . 119.2(3) ?
C21 C20 C19 . 121.2(4) ?
C21 C20 H20 . 119.4 ?
C19 C20 H20 . 119.4 ?
C22 C21 C20 . 120.2(4) ?
C22 C21 H21 . 119.9 ?
C20 C21 H21 . 119.9 ?
C23 C22 C21 . 120.5(4) ?
C23 C22 H22 . 119.8 ?
C21 C22 H22 . 119.8 ?
C22 C23 C24 . 119.7(4) ?
C22 C23 H23 . 120.1 ?
C24 C23 H23 . 120.1 ?
C19 C24 C23 . 121.2(4) ?
C19 C24 H24 . 119.4 ?
C23 C24 H24 . 119.4 ?
N3 C25 C26 . 115.1(2) ?
N3 C25 H25A . 108.5 ?
C26 C25 H25A . 108.5 ?
N3 C25 H25B . 108.5 ?
C26 C25 H25B . 108.5 ?
H25A C25 H25B . 107.5 ?
C27 C26 C31 . 118.1(3) ?
C27 C26 C25 . 122.0(3) ?
C31 C26 C25 . 119.8(3) ?
C26 C27 C28 . 121.0(4) ?
C26 C27 H27 . 119.5 ?
C28 C27 H27 . 119.5 ?
C29 C28 C27 . 120.2(4) ?
C29 C28 H28 . 119.9 ?
C27 C28 H28 . 119.9 ?
C30 C29 C28 . 119.9(4) ?
C30 C29 H29 . 120.1 ?
C28 C29 H29 . 120.1 ?
C29 C30 C31 . 120.4(4) ?
C29 C30 H30 . 119.8 ?
C31 C30 H30 . 119.8 ?
C26 C31 C30 . 120.5(4) ?
C26 C31 H31 . 119.7 ?
C30 C31 H31 . 119.7 ?
C33 C32 C37 . 118.1(3) ?
C33 C32 C16 . 120.1(3) ?
C37 C32 C16 . 121.6(3) ?
C34 C33 C32 . 120.3(3) ?
C34 C33 H33 . 119.9 ?
C32 C33 H33 . 119.9 ?
C35 C34 C33 . 121.2(4) ?
C35 C34 H34 . 119.4 ?
C33 C34 H34 . 119.4 ?
C34 C35 C36 . 119.4(3) ?
C34 C35 H35 . 120.3 ?
C36 C35 H35 . 120.3 ?
C35 C36 C37 . 120.0(3) ?
C35 C36 H36 . 120.0 ?
C37 C36 H36 . 120.0 ?
C36 C37 C32 . 121.0(3) ?
C36 C37 H37 . 119.5 ?
C32 C37 H37 . 119.5 ?
C39 C38 C43 . 116.1(3) ?
C39 C38 C17 . 121.8(3) ?
C43 C38 C17 . 121.9(3) ?
C40 C39 C38 . 122.6(3) ?
C40 C39 Cl1 . 117.6(3) ?
C38 C39 Cl1 . 119.8(2) ?
C41 C40 C39 . 119.2(3) ?
C41 C40 H40 . 120.4 ?
C39 C40 H40 . 120.4 ?
C40 C41 C42 . 120.5(3) ?
C40 C41 H41 . 119.8 ?
C42 C41 H41 . 119.8 ?
C43 C42 C41 . 119.9(3) ?
C43 C42 H42 . 120.1 ?
C41 C42 H42 . 120.1 ?
C42 C43 C38 . 121.6(3) ?
C42 C43 Cl2 . 117.7(2) ?
C38 C43 Cl2 . 120.7(2) ?
C46 C44 C45 3_566 119.2(5) ?
C46 C44 H44 3_566 120.4 ?
C45 C44 H44 . 120.4 ?
C44 C45 C46 . 120.9(5) ?
C44 C45 H45 . 119.6 ?
C46 C45 H45 . 119.6 ?
C44 C46 C45 3_566 119.9(5) ?
C44 C46 H46 3_566 120.1 ?
C45 C46 H46 . 120.1 ?

loop_
_geom_bond_atom_site_label_1
_geom_bond_atom_site_label_2
_geom_bond_site_symmetry_2
_geom_bond_distance
_geom_bond_publ_flag
Cl1 C39 . 1.737(3) ?
Cl2 C43 . 1.725(3) ?
N1 C1 . 1.365(4) ?
N1 C2 . 1.395(4) ?
N1 H1 . 0.8600 ?
N2 C9 . 1.449(4) ?
N2 C18 . 1.463(4) ?
N2 C8 . 1.475(3) yes
N3 C12 . 1.454(3) ?
N3 C13 . 1.463(3) ?
N3 C25 . 1.463(3) ?
N4 C17 . 1.280(3) ?
N4 O3 . 1.414(3) ?
O1 C1 . 1.214(3) ?
O2 C15 . 1.210(3) ?
O3 C14 . 1.482(3) yes
C1 C8 . 1.559(4) yes
C2 C3 . 1.371(4) ?
C2 C7 . 1.391(4) ?
C3 C4 . 1.372(5) ?
C3 H3 . 0.9300 ?
C4 C5 . 1.379(5) ?
C4 H4 . 0.9300 ?
C5 C6 . 1.397(4) ?
C5 H5 . 0.9300 ?
C6 C7 . 1.376(4) ?
C6 H6 . 0.9300 ?
C7 C8 . 1.520(4) yes
C8 C11 . 1.585(4) yes
C9 C10 . 1.513(4) ?
C9 H9A . 0.9700 ?
C9 H9B . 0.9700 ?
C10 C19 . 1.508(4) ?
C10 C11 . 1.571(4) yes
C10 H10 . 0.9800 ?
C11 C12 . 1.526(4) yes
C11 C15 . 1.527(4) yes
C12 H12A . 0.9700 ?
C12 H12B . 0.9700 ?
C13 C14 . 1.512(4) yes
C13 H13A . 0.9700 ?
C13 H13B . 0.9700 ?
C14 C15 . 1.540(4) yes
C14 C16 . 1.547(3) yes
C16 C17 . 1.507(4) ?
C16 C32 . 1.517(4) ?
C16 H16 . 0.9800 ?
C17 C38 . 1.483(4) ?
C18 H18A . 0.9600 ?
C18 H18B . 0.9600 ?
C18 H18C . 0.9600 ?
C19 C20 . 1.385(4) ?
C19 C24 . 1.386(4) ?
C20 C21 . 1.380(5) ?
C20 H20 . 0.9300 ?
C21 C22 . 1.361(5) ?
C21 H21 . 0.9300 ?
C22 C23 . 1.355(6) ?
C22 H22 . 0.9300 ?
C23 C24 . 1.389(5) ?
C23 H23 . 0.9300 ?
C24 H24 . 0.9300 ?
C25 C26 . 1.505(4) ?
C25 H25A . 0.9700 ?
C25 H25B . 0.9700 ?
C26 C27 . 1.371(5) ?
C26 C31 . 1.383(4) ?
C27 C28 . 1.381(5) ?
C27 H27 . 0.9300 ?
C28 C29 . 1.364(5) ?
C28 H28 . 0.9300 ?
C29 C30 . 1.353(5) ?
C29 H29 . 0.9300 ?
C30 C31 . 1.386(5) ?
C30 H30 . 0.9300 ?
C31 H31 . 0.9300 ?
C32 C33 . 1.382(4) ?
C32 C37 . 1.384(4) ?
C33 C34 . 1.381(5) ?
C33 H33 . 0.9300 ?
C34 C35 . 1.359(5) ?
C34 H34 . 0.9300 ?
C35 C36 . 1.371(5) ?
C35 H35 . 0.9300 ?
C36 C37 . 1.382(4) ?
C36 H36 . 0.9300 ?
C37 H37 . 0.9300 ?
C38 C39 . 1.399(4) ?
C38 C43 . 1.403(4) ?
C39 C40 . 1.373(4) ?
C40 C41 . 1.370(5) ?
C40 H40 . 0.9300 ?
C41 C42 . 1.379(5) ?
C41 H41 . 0.9300 ?
C42 C43 . 1.373(4) ?
C42 H42 . 0.9300 ?
C44 C46 3_566 1.349(7) ?
C44 C45 . 1.349(6) ?
C44 H44 . 0.9300 ?
C45 C46 . 1.362(7) ?
C45 H45 . 0.9300 ?
C46 C44 3_566 1.349(7) ?
C46 H46 . 0.9300 ?

loop_
_geom_hbond_atom_site_label_D
_geom_hbond_atom_site_label_H
_geom_hbond_atom_site_label_A
_geom_hbond_site_symmetry_A
_geom_hbond_distance_DH
_geom_hbond_distance_HA
_geom_hbond_distance_DA
_geom_hbond_angle_DHA
_geom_hbond_publ_flag
N1 H1 N4 4_575 0.86 2.25 3.017(3) 149 yes
C6 H6 O2 . 0.93 2.48 3.083(4) 123 ?
C10 H10 O2 . 0.98 2.34 2.850(3) 112 ?
C12 H12A O3 . 0.97 2.43 2.979(3) 115 ?
C12 H12B O1 . 0.97 2.40 2.951(4) 116 ?
C16 H16 Cl1 . 0.98 2.70 3.325(3) 122 ?
C16 H16 O2 . 0.98 2.44 2.779(3) 100 ?
C30 H30 O1 2_545 0.93 2.51 3.415(5) 166 ?
C40 H40 O2 2_646 0.93 2.48 3.381(5) 163 ?

loop_
_geom_torsion_atom_site_label_1
_geom_torsion_atom_site_label_2
_geom_torsion_atom_site_label_3
_geom_torsion_atom_site_label_4
_geom_torsion_site_symmetry_1
_geom_torsion_site_symmetry_4
_geom_torsion
C17 N4 O3 C14 . . -8.7(3)
C2 N1 C1 O1 . . 176.4(3)
C2 N1 C1 C8 . . 2.4(3)
C1 N1 C2 C3 . . -177.9(3)
C1 N1 C2 C7 . . -1.1(3)
C7 C2 C3 C4 . . 0.0(5)
N1 C2 C3 C4 . . 176.4(3)
C2 C3 C4 C5 . . -1.4(5)
C3 C4 C5 C6 . . 0.6(5)
C4 C5 C6 C7 . . 1.5(5)
C5 C6 C7 C2 . . -2.8(4)
C5 C6 C7 C8 . . -175.4(3)
C3 C2 C7 C6 . . 2.1(4)
N1 C2 C7 C6 . . -174.9(3)
C3 C2 C7 C8 . . 176.3(3)
N1 C2 C7 C8 . . -0.7(3)
C9 N2 C8 C7 . . -162.9(2)
C18 N2 C8 C7 . . 69.4(3)
C9 N2 C8 C1 . . 85.1(3)
C18 N2 C8 C1 . . -42.5(3)
C9 N2 C8 C11 . . -35.0(3)
C18 N2 C8 C11 . . -162.6(2)
C6 C7 C8 N2 . . 57.4(4)
C2 C7 C8 N2 . . -115.9(3)
C6 C7 C8 C1 . . 175.2(3)
C2 C7 C8 C1 . . 2.0(3)
C6 C7 C8 C11 . . -61.5(4)
C2 C7 C8 C11 . . 125.3(3)
O1 C1 C8 N2 . . -58.8(4)
N1 C1 C8 N2 . . 115.1(3)
O1 C1 C8 C7 . . -176.5(3)
N1 C1 C8 C7 . . -2.6(3)
O1 C1 C8 C11 . . 55.8(4)
N1 C1 C8 C11 . . -130.3(2)
C18 N2 C9 C10 . . 174.3(3)
C8 N2 C9 C10 . . 46.2(3)
N2 C9 C10 C19 . . -165.7(2)
N2 C9 C10 C11 . . -36.9(3)
C19 C10 C11 C12 . . 21.3(3)
C9 C10 C11 C12 . . -107.5(3)
C19 C10 C11 C15 . . -98.7(3)
C9 C10 C11 C15 . . 132.5(2)
C19 C10 C11 C8 . . 144.5(2)
C9 C10 C11 C8 . . 15.7(3)
N2 C8 C11 C12 . . 134.5(2)
C7 C8 C11 C12 . . -102.8(3)
C1 C8 C11 C12 . . 15.1(3)
N2 C8 C11 C15 . . -107.8(2)
C7 C8 C11 C15 . . 15.0(3)
C1 C8 C11 C15 . . 132.9(2)
N2 C8 C11 C10 . . 10.5(3)
C7 C8 C11 C10 . . 133.3(2)
C1 C8 C11 C10 . . -108.8(2)
C13 N3 C12 C11 . . 60.1(3)
C25 N3 C12 C11 . . -170.5(2)
C15 C11 C12 N3 . . -65.3(3)
C10 C11 C12 N3 . . 172.1(2)
C8 C11 C12 N3 . . 53.8(3)
C12 N3 C13 C14 . . -8.7(3)
C25 N3 C13 C14 . . -136.8(3)
N4 O3 C14 C13 . . 138.5(2)
N4 O3 C14 C15 . . -100.4(2)
N4 O3 C14 C16 . . 14.6(2)
N3 C13 C14 O3 . . 78.7(3)
N3 C13 C14 C15 . . -32.4(3)
N3 C13 C14 C16 . . -164.7(2)
C12 C11 C15 O2 . . -151.9(3)
C10 C11 C15 O2 . . -27.5(4)
C8 C11 C15 O2 . . 86.3(3)
C12 C11 C15 C14 . . 22.8(3)
C10 C11 C15 C14 . . 147.2(2)
C8 C11 C15 C14 . . -99.0(3)
O3 C14 C15 O2 . . 82.4(3)
C13 C14 C15 O2 . . -161.3(3)
C16 C14 C15 O2 . . -26.9(3)
O3 C14 C15 C11 . . -92.5(2)
C13 C14 C15 C11 . . 23.8(3)
C16 C14 C15 C11 . . 158.2(2)
O3 C14 C16 C17 . . -14.0(2)
C13 C14 C16 C17 . . -133.3(2)
C15 C14 C16 C17 . . 92.6(2)
O3 C14 C16 C32 . . 105.5(3)
C13 C14 C16 C32 . . -13.8(4)
C15 C14 C16 C32 . . -147.9(2)
O3 N4 C17 C38 . . -173.3(2)
O3 N4 C17 C16 . . -1.5(3)
C32 C16 C17 N4 . . -116.1(3)
C14 C16 C17 N4 . . 10.2(3)
C32 C16 C17 C38 . . 55.4(3)
C14 C16 C17 C38 . . -178.4(2)
C9 C10 C19 C20 . . 43.1(4)
C11 C10 C19 C20 . . -79.4(4)
C9 C10 C19 C24 . . -137.8(3)
C11 C10 C19 C24 . . 99.7(3)
C24 C19 C20 C21 . . -0.8(5)
C10 C19 C20 C21 . . 178.3(3)
C19 C20 C21 C22 . . 0.0(6)
C20 C21 C22 C23 . . 0.6(6)
C21 C22 C23 C24 . . -0.5(6)
C20 C19 C24 C23 . . 0.9(5)
C10 C19 C24 C23 . . -178.2(3)
C22 C23 C24 C19 . . -0.3(6)
C12 N3 C25 C26 . . 172.7(2)
C13 N3 C25 C26 . . -57.2(3)
N3 C25 C26 C27 . . -37.2(4)
N3 C25 C26 C31 . . 145.1(3)
C31 C26 C27 C28 . . 0.0(5)
C25 C26 C27 C28 . . -177.7(3)
C26 C27 C28 C29 . . -0.4(5)
C27 C28 C29 C30 . . 0.7(6)
C28 C29 C30 C31 . . -0.6(6)
C27 C26 C31 C30 . . 0.0(5)
C25 C26 C31 C30 . . 177.8(3)
C29 C30 C31 C26 . . 0.3(5)
C17 C16 C32 C33 . . -122.0(3)
C14 C16 C32 C33 . . 123.4(3)
C17 C16 C32 C37 . . 52.2(3)
C14 C16 C32 C37 . . -62.4(4)
C37 C32 C33 C34 . . -0.7(5)
C16 C32 C33 C34 . . 173.8(3)
C32 C33 C34 C35 . . 1.0(5)
C33 C34 C35 C36 . . -0.1(6)
C34 C35 C36 C37 . . -1.0(5)
C35 C36 C37 C32 . . 1.3(5)
C33 C32 C37 C36 . . -0.5(4)
C16 C32 C37 C36 . . -174.8(3)
N4 C17 C38 C39 . . -130.2(3)
C16 C17 C38 C39 . . 58.8(4)
N4 C17 C38 C43 . . 54.4(4)
C16 C17 C38 C43 . . -116.5(3)
C43 C38 C39 C40 . . 2.5(5)
C17 C38 C39 C40 . . -173.1(3)
C43 C38 C39 Cl1 . . -175.4(2)
C17 C38 C39 Cl1 . . 8.9(4)
C38 C39 C40 C41 . . 0.2(5)
Cl1 C39 C40 C41 . . 178.2(3)
C39 C40 C41 C42 . . -2.1(5)
C40 C41 C42 C43 . . 1.1(5)
C41 C42 C43 C38 . . 1.8(5)
C41 C42 C43 Cl2 . . -178.8(3)
C39 C38 C43 C42 . . -3.4(4)
C17 C38 C43 C42 . . 172.2(3)
C39 C38 C43 Cl2 . . 177.1(2)
C17 C38 C43 Cl2 . . -7.2(4)
C46 C44 C45 C46 3_566 . 0.0(8)
C44 C45 C46 C44 . 3_566 0.0(8)
